data_2226596
loop_
_publ_author_name
'Orola, Liana'
'Veidis, Mikelis V.'

_publ_section_title
;
 Bis(<i>N</i>,<i>N</i>'-diphenylbenzamidinium) fumarate
;
_journal_coeditor_code NC2180
_journal_issue 7
_journal_name_full 'Acta Crystallographica Section E'
_journal_page_first o1597
_journal_paper_doi 10.1107/S1600536810017708
_journal_volume 66
_journal_year 2010
_chemical_formula_iupac '2C19 H17 N2 +, C4 H2 O4 2-'
_chemical_formula_moiety '2(C19 H17 N2 +), C4 H2 O4 -'
_chemical_formula_sum 'C42 H36 N4 O4'
_chemical_formula_weight 660.78
_chemical_name_common 'N,N'-diphenylbenzamidinium fumarate'
_chemical_name_systematic
;
Bis(<i>N</i>,<i>N</i>'-diphenylbenzamidinium) fumarate
;
_space_group_IT_number 14
_symmetry_cell_setting monoclinic
_symmetry_space_group_name_Hall '-P 2yn'
_symmetry_space_group_name_H-M 'P 1 21/n 1'
_cell_angle_alpha 90
_cell_angle_beta 102.3460(10)
_cell_angle_gamma 90
_cell_formula_units_Z 2
_cell_length_a 10.5972(3)
_cell_length_b 8.8275(3)
_cell_length_c 18.7710(7)
_cell_measurement_reflns_used 9851
_cell_measurement_temperature 120
_cell_measurement_theta_max 30
_cell_measurement_theta_min 3
_cell_volume 1715.36(10)
_computing_cell_refinement 'SMART (Bruker, 2006)'
_computing_data_collection 'APEX2 (Bruker, 2006)'
_computing_data_reduction 'SMART (Bruker, 2006)'
_computing_molecular_graphics 'ORTEP-3 for Windows (Farrugia, 1997)'
_computing_publication_material 'CRYSTALS (Betteridge <i>et al.</i>,  2003)'
_computing_structure_refinement 'CRYSTALS (Betteridge <i>et al.</i>,  2003)'
_computing_structure_solution 'SIR92 (Altomare <i>et al.</i>,  1994)'
_diffrn_ambient_temperature 120
_diffrn_measured_fraction_theta_full 1.000
_diffrn_measured_fraction_theta_max 1.000
_diffrn_measurement_device_type 'Bruker APEXII CCD area-detector'
_diffrn_measurement_method '\f and \w scans'
_diffrn_radiation_monochromator graphite
_diffrn_radiation_source 'fine-focus sealed tube'
_diffrn_radiation_type 'Mo K\a'
_diffrn_radiation_wavelength 0.71073
_diffrn_reflns_av_R_equivalents 0.020
_diffrn_reflns_limit_h_max 14
_diffrn_reflns_limit_h_min -14
_diffrn_reflns_limit_k_max 12
_diffrn_reflns_limit_k_min 0
_diffrn_reflns_limit_l_max 26
_diffrn_reflns_limit_l_min 0
_diffrn_reflns_number 41010
_diffrn_reflns_theta_full 30.000
_diffrn_reflns_theta_max 30.000
_diffrn_reflns_theta_min 2.042
_exptl_absorpt_coefficient_mu 0.083
_exptl_absorpt_correction_T_max 0.96
_exptl_absorpt_correction_T_min 0.95
_exptl_absorpt_correction_type multi-scan
_exptl_absorpt_process_details '(APEX2; Bruker, 2006)'
_exptl_crystal_colour colorless
_exptl_crystal_density_diffrn 1.279
_exptl_crystal_description 'prism fragment'
_exptl_crystal_F_000 696.00
_exptl_crystal_size_max 0.72
_exptl_crystal_size_mid 0.61
_exptl_crystal_size_min 0.44
_refine_diff_density_max 0.37
_refine_diff_density_min -0.21
_refine_ls_extinction_method none
_refine_ls_goodness_of_fit_ref 1.0042
_refine_ls_hydrogen_treatment constr
_refine_ls_matrix_type full
_refine_ls_number_parameters 226
_refine_ls_number_reflns 4976
_refine_ls_number_restraints 0
_refine_ls_R_factor_all 0.0424
_refine_ls_R_factor_gt 0.0415
_refine_ls_shift/su_max 0.000632
_refine_ls_structure_factor_coef Fsqd
_refine_ls_weighting_details
;
w=1/[\s^2^(F^2^) + ( 0.06P)^2^ + 0.63P]
where P=(max(Fo^2^,0) + 2Fc^2^)/3
;
_refine_ls_weighting_scheme calc
_refine_ls_wR_factor_all 0.1102
_refine_ls_wR_factor_ref 0.1069
_reflns_number_gt 4876
_reflns_number_total 5009
_reflns_threshold_expression I>2\s(I)
_cod_data_source_file nc2180.cif
_cod_data_source_block I
_cod_depositor_comments
;
The following automatic conversions were performed:
'_symmetry_cell_setting' value 'Monoclinic' changed to 'monoclinic'
according to '/home/saulius/struct/CIF-dictionaries/cif_core.dic'
dictionary named 'cif_core.dic' version 2.4.1 from
2010-06-29.

'_exptl_absorpt_correction_type' value 'Multi-scan' changed
to 'multi-scan' according to
'/home/saulius/struct/CIF-dictionaries/cif_core.dic' dictionary named
'cif_core.dic' version 2.4.1 from 2010-06-29.

Automatic conversion script
Id: cif_fix_enum 1527 2010-12-29 10:47:43Z saulius 

2019-10-14
Z value and formula fixed to values more according to usual
chemical conventions.                 miguel
;
_cod_original_formula_sum 'C21 H18 N2 O2'
_cod_original_formula_weight 330.39
_cod_original_formula_moiety 'C19 H17 N2 +, 0.5(C4 H2 O4 -)'
_cod_original_formula_units_Z 4
_cod_original_sg_symbol_H-M 'P 21/n'
_cod_database_code 2226596
_cod_database_fobs_code 2226596

loop_
_symmetry_equiv_pos_as_xyz
x,y,z
-x,-y,-z
-x+1/2,y+1/2,-z+1/2
x+1/2,-y+1/2,z+1/2

loop_
_atom_site_type_symbol
_atom_site_label
_atom_site_fract_x
_atom_site_fract_y
_atom_site_fract_z
_atom_site_U_iso_or_equiv
_atom_site_adp_type
_atom_site_occupancy
_atom_site_disorder_assembly
_atom_site_disorder_group
C C1 0.94300(8) 0.03374(10) 0.99406(5) 0.0188 Uani 1.0000 . .
C C2 0.86998(8) 0.07821(10) 0.91958(5) 0.0172 Uani 1.0000 . .
O O3 0.91578(6) 0.04194(8) 0.86516(3) 0.0213 Uani 1.0000 . .
O O4 0.76557(6) 0.14853(8) 0.91690(4) 0.0229 Uani 1.0000 . .
C C5 0.63464(8) 0.08298(9) 0.73154(4) 0.0158 Uani 1.0000 . .
C C6 0.53733(8) 0.06749(10) 0.66218(4) 0.0155 Uani 1.0000 . .
C C7 0.53685(9) -0.06272(10) 0.62033(5) 0.0202 Uani 1.0000 . .
C C8 0.43586(9) -0.08628(12) 0.56046(5) 0.0247 Uani 1.0000 . .
C C9 0.33852(9) 0.02100(12) 0.54165(5) 0.0239 Uani 1.0000 . .
C C10 0.34143(8) 0.15261(11) 0.58227(5) 0.0220 Uani 1.0000 . .
C C11 0.44042(8) 0.17580(10) 0.64315(5) 0.0189 Uani 1.0000 . .
N N12 0.59750(7) 0.09379(9) 0.79444(4) 0.0177 Uani 1.0000 . .
C C13 0.47079(8) 0.07070(10) 0.80659(4) 0.0171 Uani 1.0000 . .
C C14 0.43162(9) 0.16661(11) 0.85652(5) 0.0223 Uani 1.0000 . .
C C15 0.30805(10) 0.15224(13) 0.87010(5) 0.0268 Uani 1.0000 . .
C C16 0.22460(9) 0.04177(14) 0.83488(5) 0.0282 Uani 1.0000 . .
C C17 0.26682(10) -0.05734(13) 0.78741(6) 0.0285 Uani 1.0000 . .
C C18 0.39004(9) -0.04455(11) 0.77341(5) 0.0230 Uani 1.0000 . .
N N19 0.76104(7) 0.08174(9) 0.73401(4) 0.0182 Uani 1.0000 . .
C C20 0.82262(8) 0.11807(10) 0.67587(4) 0.0173 Uani 1.0000 . .
C C21 0.77945(8) 0.23541(10) 0.62732(5) 0.0200 Uani 1.0000 . .
C C22 0.84978(9) 0.27416(11) 0.57528(5) 0.0232 Uani 1.0000 . .
C C23 0.96279(10) 0.19753(12) 0.57190(5) 0.0259 Uani 1.0000 . .
C C24 1.00596(10) 0.08164(13) 0.62091(6) 0.0305 Uani 1.0000 . .
C C25 0.93605(9) 0.04137(12) 0.67293(6) 0.0260 Uani 1.0000 . .
H H11 0.9043 0.0548 1.0339 0.0224 Uiso 1.0000 . .
H H91 0.2695 0.0056 0.4998 0.0277 Uiso 1.0000 . .
H H101 0.2769 0.2275 0.5692 0.0264 Uiso 1.0000 . .
H H111 0.4430 0.2649 0.6712 0.0230 Uiso 1.0000 . .
H H141 0.4887 0.2423 0.8804 0.0269 Uiso 1.0000 . .
H H151 0.2816 0.2217 0.9032 0.0324 Uiso 1.0000 . .
H H161 0.1385 0.0352 0.8434 0.0313 Uiso 1.0000 . .
H H171 0.2125 -0.1372 0.7639 0.0336 Uiso 1.0000 . .
H H211 0.7042 0.2873 0.6302 0.0239 Uiso 1.0000 . .
H H221 0.8201 0.3536 0.5423 0.0286 Uiso 1.0000 . .
H H231 1.0108 0.2256 0.5354 0.0309 Uiso 1.0000 . .
H H241 1.0854 0.0287 0.6200 0.0370 Uiso 1.0000 . .
H H251 0.9653 -0.0391 0.7075 0.0301 Uiso 1.0000 . .
H H3 0.6030 -0.1359 0.6324 0.0240 Uiso 1.0000 . .
H H4 0.8118 0.0660 0.7773 0.0225 Uiso 1.0000 . .
H H8 0.4178 -0.1146 0.7427 0.0269 Uiso 1.0000 . .
H H9 0.6581 0.1188 0.8341 0.0217 Uiso 1.0000 . .
H H12 0.4343 -0.1762 0.5325 0.0293 Uiso 1.0000 . .

loop_
_atom_site_aniso_label
_atom_site_aniso_U_11
_atom_site_aniso_U_22
_atom_site_aniso_U_33
_atom_site_aniso_U_12
_atom_site_aniso_U_13
_atom_site_aniso_U_23
C1 0.0190(4) 0.0215(4) 0.0147(3) -0.0001(3) 0.0011(3) 0.0002(3)
C2 0.0163(4) 0.0173(4) 0.0164(4) 0.0003(3) -0.0002(3) -0.0025(3)
O3 0.0175(3) 0.0294(3) 0.0162(3) 0.0017(2) 0.0017(2) 0.0008(2)
O4 0.0186(3) 0.0281(3) 0.0196(3) -0.0029(2) -0.0010(2) 0.0042(2)
C5 0.0146(3) 0.0169(4) 0.0154(3) 0.0006(3) 0.0024(3) 0.0014(3)
C6 0.0138(3) 0.0185(4) 0.0141(3) 0.0008(3) 0.0026(3) 0.0001(3)
C7 0.0201(4) 0.0209(4) 0.0195(4) -0.0020(3) 0.0037(3) 0.0023(3)
C8 0.0252(4) 0.0269(5) 0.0212(4) -0.0069(3) 0.0035(3) -0.0027(4)
C9 0.0197(4) 0.0322(5) 0.0180(4) 0.0005(3) -0.0001(3) -0.0046(3)
C10 0.0156(4) 0.0261(4) 0.0225(4) 0.0048(3) 0.0002(3) 0.0010(3)
C11 0.0166(4) 0.0193(4) 0.0200(4) 0.0000(3) 0.0021(3) 0.0018(3)
N12 0.0132(3) 0.0248(4) 0.0148(3) -0.0010(3) 0.0024(2) 0.0001(3)
C13 0.0141(3) 0.0228(4) 0.0147(3) 0.0021(3) 0.0035(3) 0.0011(3)
C14 0.0222(4) 0.0268(4) 0.0192(4) -0.0026(3) 0.0070(3) -0.0005(3)
C15 0.0256(5) 0.0334(5) 0.0245(4) -0.0005(4) 0.0125(4) 0.0035(4)
C16 0.0187(4) 0.0434(6) 0.0246(4) 0.0046(4) 0.0090(3) -0.0010(4)
C17 0.0233(4) 0.0391(6) 0.0246(4) -0.0023(4) 0.0083(4) -0.0108(4)
C18 0.0223(4) 0.0271(4) 0.0212(4) -0.0030(3) 0.0085(3) -0.0048(3)
N19 0.0134(3) 0.0260(4) 0.0149(3) 0.0024(3) 0.0026(2) 0.0023(3)
C20 0.0147(3) 0.0212(4) 0.0161(4) -0.0003(3) 0.0036(3) 0.0000(3)
C21 0.0189(4) 0.0208(4) 0.0207(4) 0.0010(3) 0.0049(3) 0.0026(3)
C22 0.0249(4) 0.0241(4) 0.0210(4) 0.0036(3) 0.0058(3) -0.0007(3)
C23 0.0245(4) 0.0315(5) 0.0244(4) 0.0019(4) 0.0111(3) -0.0022(4)
C24 0.0221(4) 0.0375(6) 0.0357(5) 0.0076(4) 0.0148(4) 0.0074(4)
C25 0.0196(4) 0.0315(5) 0.0288(5) 0.0092(4) 0.0093(3) 0.0077(4)

loop_
_atom_type_symbol
_atom_type_description
_atom_type_scat_dispersion_real
_atom_type_scat_dispersion_imag
_atom_type_scat_source
C C 0.0033 0.0016 'International Tables Vol C 4.2.6.8 and 6.1.1.4'
H H 0.0000 0.0000 'International Tables Vol C 4.2.6.8 and 6.1.1.4'
N N 0.0061 0.0033 'International Tables Vol C 4.2.6.8 and 6.1.1.4'
O O 0.0106 0.0060 'International Tables Vol C 4.2.6.8 and 6.1.1.4'

loop_
_geom_angle_atom_site_label_1
_geom_angle_atom_site_label_2
_geom_angle_atom_site_label_3
_geom_angle_site_symmetry_1
_geom_angle_site_symmetry_2
_geom_angle_site_symmetry_3
_geom_angle
_geom_angle_publ_flag
C1 C1 C2 2_757 . . 123.12(10) no
C1 C1 H11 2_757 . . 119.4 no
C2 C1 H11 . . . 117.5 no
C1 C2 O3 . . . 118.51(8) no
C1 C2 O4 . . . 116.12(8) no
O3 C2 O4 . . . 125.36(8) no
C6 C5 N12 . . . 120.33(7) no
C6 C5 N19 . . . 122.37(7) no
N12 C5 N19 . . . 117.26(7) no
C5 C6 C7 . . . 119.29(7) no
C5 C6 C11 . . . 119.85(8) no
C7 C6 C11 . . . 120.58(8) no
C6 C7 C8 . . . 119.25(8) no
C6 C7 H3 . . . 121.1 no
C8 C7 H3 . . . 119.7 no
C7 C8 C9 . . . 120.28(9) no
C7 C8 H12 . . . 119.4 no
C9 C8 H12 . . . 120.4 no
C8 C9 C10 . . . 120.23(8) no
C8 C9 H91 . . . 120.3 no
C10 C9 H91 . . . 119.4 no
C9 C10 C11 . . . 119.95(8) no
C9 C10 H101 . . . 120.9 no
C11 C10 H101 . . . 119.1 no
C6 C11 C10 . . . 119.66(8) no
C6 C11 H111 . . . 119.9 no
C10 C11 H111 . . . 120.5 no
C5 N12 C13 . . . 127.02(7) no
C5 N12 H9 . . . 117.3 no
C13 N12 H9 . . . 115.7 no
N12 C13 C14 . . . 116.64(8) no
N12 C13 C18 . . . 123.03(8) no
C14 C13 C18 . . . 120.29(8) no
C13 C14 C15 . . . 119.73(9) no
C13 C14 H141 . . . 119.8 no
C15 C14 H141 . . . 120.5 no
C14 C15 C16 . . . 120.40(9) no
C14 C15 H151 . . . 118.6 no
C16 C15 H151 . . . 121.0 no
C15 C16 C17 . . . 119.28(9) no
C15 C16 H161 . . . 119.7 no
C17 C16 H161 . . . 121.0 no
C16 C17 C18 . . . 120.95(9) no
C16 C17 H171 . . . 121.1 no
C18 C17 H171 . . . 118.0 no
C17 C18 C13 . . . 119.23(9) no
C17 C18 H8 . . . 119.7 no
C13 C18 H8 . . . 121.1 no
C5 N19 C20 . . . 126.50(7) no
C5 N19 H4 . . . 116.3 no
C20 N19 H4 . . . 116.8 no
N19 C20 C21 . . . 122.00(8) no
N19 C20 C25 . . . 117.56(8) no
C21 C20 C25 . . . 120.17(8) no
C20 C21 C22 . . . 119.49(8) no
C20 C21 H211 . . . 119.6 no
C22 C21 H211 . . . 120.9 no
C21 C22 C23 . . . 120.57(9) no
C21 C22 H221 . . . 119.3 no
C23 C22 H221 . . . 120.1 no
C22 C23 C24 . . . 119.65(9) no
C22 C23 H231 . . . 119.7 no
C24 C23 H231 . . . 120.6 no
C23 C24 C25 . . . 120.28(9) no
C23 C24 H241 . . . 120.7 no
C25 C24 H241 . . . 119.1 no
C24 C25 C20 . . . 119.83(9) no
C24 C25 H251 . . . 121.0 no
C20 C25 H251 . . . 119.2 no

loop_
_geom_bond_atom_site_label_1
_geom_bond_atom_site_label_2
_geom_bond_site_symmetry_1
_geom_bond_site_symmetry_2
_geom_bond_distance
_geom_bond_publ_flag
C1 C1 . 2_757 1.3223(17) no
C1 C2 . . 1.4982(11) no
C1 H11 . . 0.944 no
C2 O3 . . 1.2625(11) no
C2 O4 . . 1.2603(11) no
C5 C6 . . 1.4842(11) no
C5 N12 . . 1.3255(10) no
C5 N19 . . 1.3304(10) no
C6 C7 . . 1.3917(12) no
C6 C11 . . 1.3926(12) no
C7 C8 . . 1.3919(13) no
C7 H3 . . 0.944 no
C8 C9 . . 1.3892(14) no
C8 H12 . . 0.950 no
C9 C10 . . 1.3864(14) no
C9 H91 . . 0.962 no
C10 C11 . . 1.3912(12) no
C10 H101 . . 0.945 no
C11 H111 . . 0.944 no
N12 C13 . . 1.4239(10) no
N12 H9 . . 0.901 no
C13 C14 . . 1.3907(12) no
C13 C18 . . 1.3882(12) no
C14 C15 . . 1.3924(13) no
C14 H141 . . 0.947 no
C15 C16 . . 1.3857(15) no
C15 H151 . . 0.957 no
C16 C17 . . 1.3892(15) no
C16 H161 . . 0.961 no
C17 C18 . . 1.3906(13) no
C17 H171 . . 0.956 no
C18 H8 . . 0.935 no
N19 C20 . . 1.4228(11) no
N19 H4 . . 0.884 no
C20 C21 . . 1.3908(12) no
C20 C25 . . 1.3909(12) no
C21 C22 . . 1.3922(12) no
C21 H211 . . 0.931 no
C22 C23 . . 1.3886(14) no
C22 H221 . . 0.943 no
C23 C24 . . 1.3864(15) no
C23 H231 . . 0.969 no
C24 C25 . . 1.3922(13) no
C24 H241 . . 0.966 no
C25 H251 . . 0.967 no

loop_
_geom_hbond_atom_site_label_D
_geom_hbond_atom_site_label_H
_geom_hbond_atom_site_label_A
_geom_hbond_site_symmetry_D
_geom_hbond_site_symmetry_H
_geom_hbond_site_symmetry_A
_geom_hbond_distance_DH
_geom_hbond_distance_HA
_geom_hbond_distance_DA
_geom_hbond_angle_DHA
_geom_hbond_publ_flag
N19 H4 O3 . . . 0.884 1.790 2.6730(10) 177.8 yes
N12 H9 O4 . . . 0.901 1.739 2.634(2) 172.2 yes
